data_7009331
loop_
_publ_author_name
'Yeung, Wai-Fun'
'Wong, Wing-Tak'
'Zuo, Jing-Lin'
'Lau, Tai-Chu'

_publ_contact_author
;
    ENTER NAME
 ENTER ADDRESS
;
_publ_section_title
;
 Syntheses and structures of novel heterobimetallic Cu(II)--Au(I)
 complexes Cu(cyclen)[Au(CN)2]2 and Cu(pyz)[Au(CN)2]2
;
_journal_issue 5
_journal_name_full 'Journal of the Chemical Society, Dalton Transactions'
_journal_page_first 629
_journal_paper_doi 10.1039/a910350n
_journal_year 2000
_chemical_formula_moiety 'C8 Au2 Cu N6 '
_chemical_formula_sum 'C8 Au2 Cu N6'
_chemical_formula_weight 637.61
_space_group_IT_number 64
_symmetry_cell_setting orthorhombic
_symmetry_Int_Tables_number 64
_symmetry_space_group_name_Hall '-C 2ac 2'
_symmetry_space_group_name_H-M 'C m c a'
_audit_creation_date 'Wed Oct 20 11:42:55 1999'
_audit_creation_method 'from TEXRAY.INF file'
_cell_angle_alpha 90
_cell_angle_beta 90
_cell_angle_gamma 90
_cell_formula_units_Z 4
_cell_length_a 6.883(1)
_cell_length_b 10.094(1)
_cell_length_c 17.831(1)
_cell_measurement_reflns_used 0
_cell_measurement_temperature 298.2
_cell_measurement_theta_max 0.0
_cell_measurement_theta_min 0.0
_cell_volume 1238.8(2)
_computing_cell_refinement 'MSC/AFC Diffractometer Control'
_computing_data_collection 'MSC/AFC Diffractometer Control'
_computing_data_reduction teXsan
_computing_publication_material teXsan
_computing_structure_refinement teXsan
_diffrn_ambient_temperature 298.2
_diffrn_measurement_device unknown
_diffrn_measurement_method 'omega scans with profile analysis'
_diffrn_orient_matrix_UB_11 0.00000
_diffrn_orient_matrix_UB_12 0.00000
_diffrn_orient_matrix_UB_13 0.00000
_diffrn_orient_matrix_UB_21 0.00000
_diffrn_orient_matrix_UB_22 0.00000
_diffrn_orient_matrix_UB_23 0.00000
_diffrn_orient_matrix_UB_31 0.00000
_diffrn_orient_matrix_UB_32 0.00000
_diffrn_orient_matrix_UB_33 0.00000
_diffrn_radiation_monochromator graphite
_diffrn_radiation_source 'X-ray tube'
_diffrn_radiation_type MoKalpha
_diffrn_radiation_wavelength 0.7107
_diffrn_reflns_av_R_equivalents 0.05
_diffrn_reflns_limit_h_max 8
_diffrn_reflns_limit_h_min 0
_diffrn_reflns_limit_k_max 12
_diffrn_reflns_limit_k_min 0
_diffrn_reflns_limit_l_max 21
_diffrn_reflns_limit_l_min 0
_diffrn_reflns_number 5409
_diffrn_reflns_theta_max 25.58
_diffrn_standards_decay_% 0.00
_diffrn_standards_interval_count 0
_diffrn_standards_number 0
_exptl_absorpt_coefficient_mu 25.394
_exptl_absorpt_correction_T_max 1.000
_exptl_absorpt_correction_T_min 1.000
_exptl_absorpt_correction_type none
_exptl_crystal_colour red
_exptl_crystal_density_diffrn 3.418
_exptl_crystal_description block
_exptl_crystal_F_000 1108.00
_exptl_crystal_size_max 0.320
_exptl_crystal_size_mid 0.260
_exptl_crystal_size_min 0.240
_refine_diff_density_max 1.14
_refine_diff_density_min -1.35
_refine_ls_extinction_method none
_refine_ls_goodness_of_fit_obs 1.625
_refine_ls_matrix_type full
_refine_ls_number_parameters 49
_refine_ls_number_reflns 547
_refine_ls_number_restraints 0
_refine_ls_R_factor_obs 0.0419
_refine_ls_shift/esd_max 0.0010
_refine_ls_structure_factor_coef F
_refine_ls_weighting_scheme sigma
_refine_ls_wR_factor_obs 0.0503
_reflns_number_observed 547
_reflns_number_total 687
_reflns_observed_criterion 1.50
_cod_data_source_file a910350n.txt
_cod_data_source_block wtwong776a-TCLau067
_cod_depositor_comments
;
The following automatic conversions were performed:

'_atom_site_thermal_displace_type' tag value 'Uij' was replaced with
'Uani' value 8 times.

Automatic conversion script
Id: cif_fix_values 1646 2011-03-28 12:23:43Z adriana 

    Removing duplicated symmetry operators from
    _symmetry_equiv_pos_as_xyz loop. Adding symmetry operators
        -x+1/2,-y+1/2,-z
        -x+1/2,-y,z+1/2
        -x+1/2,y+1/2,z
        -x+1/2,y,-z+1/2
        x+1/2,-y+1/2,-z
        x+1/2,-y,z+1/2
        x+1/2,y+1/2,z
        x+1/2,y,-z+1/2
    in order to provide all symmetry operators that constitute 'C m c a'
    symmetry space group in _symmetry_equiv_pos_as_xyz loop.

    Andrius Merkys
    2014-07-07

;
_cod_original_sg_symbol_H-M 'C m c a    '
_cod_original_formula_sum 'C8 Au2 Cu N6 '
_cod_database_code 7009331

loop_
_symmetry_equiv_pos_as_xyz
'   +x,   +y,   +z'
'   +x,   -y,   -z'
'   +x,1/2-y,1/2+z'
'   +x,1/2+y,1/2-z'
'   -x,   -y,   -z'
'   -x,   +y,   +z'
'   -x,1/2+y,1/2-z'
'   -x,1/2-y,1/2+z'
-x+1/2,-y+1/2,-z
-x+1/2,-y,z+1/2
-x+1/2,y+1/2,z
-x+1/2,y,-z+1/2
x+1/2,-y+1/2,-z
x+1/2,-y,z+1/2
x+1/2,y+1/2,z
x+1/2,y,-z+1/2

loop_
_atom_site_aniso_label
_atom_site_aniso_U_11
_atom_site_aniso_U_22
_atom_site_aniso_U_33
_atom_site_aniso_U_12
_atom_site_aniso_U_13
_atom_site_aniso_U_23
Au(1) 0.0438(4) 0.0538(5) 0.0317(4) 0.0000 0.0000 -0.0110(3)
Cu(1) 0.020(1) 0.044(1) 0.027(1) 0.0000 0.0000 -0.0041(10)
N(1) 0.035(7) 0.047(8) 0.035(9) 0.0000 0.0000 -0.011(6)
N(2) 0.027(6) 0.041(7) 0.026(7) 0.0000 0.0000 -0.011(5)
N(3) 0.029(6) 0.047(7) 0.026(7) 0.0000 0.0000 0.000(5)
C(1) 0.027(7) 0.044(9) 0.05(1) 0.0000 0.0000 -0.004(8)
C(2) 0.040(9) 0.06(1) 0.04(1) 0.0000 0.0000 -0.002(9)
C(3) 0.028(5) 0.045(6) 0.040(6) -0.005(5) -0.003(5) 0.007(5)

loop_
_atom_site_label
_atom_site_fract_x
_atom_site_fract_y
_atom_site_fract_z
_atom_site_U_iso_or_equiv
_atom_site_thermal_displace_type
_atom_site_calc_flag
_atom_site_calc_attached_atom
Au(1) 0.0000 0.19090(6) 0.26312(4) 0.0431(2) Uani ? ?
Cu(1) 0.0000 0.0000 0.0000 0.0302(6) Uani ? ?
N(1) 0.0000 0.296(1) 0.4280(8) 0.039(4) Uani ? ?
N(2) 0.0000 0.092(1) 0.0969(7) 0.031(3) Uani ? ?
N(3) -0.299(2) 0.0000 0.0000 0.034(3) Uani ? ?
C(1) 0.0000 0.250(2) 0.369(1) 0.041(5) Uani ? ?
C(2) 0.0000 0.130(2) 0.156(1) 0.049(5) Uani ? ?
C(3) -0.397(2) -0.051(1) 0.0564(6) 0.038(3) Uani ? ?

loop_
_atom_type_symbol
_atom_type_oxidation_number
_atom_type_number_in_cell
_atom_type_scat_dispersion_real
_atom_type_scat_dispersion_imag
_atom_type_scat_source
Cu 0 4 0.320 1.265 'International Tables'
Au 0 8 -2.013 8.802 'International Tables'
N 0 24 0.006 0.003 'International Tables'
C 0 32 0.003 0.002 'International Tables'

loop_
_geom_angle_atom_site_label_1
_geom_angle_atom_site_label_2
_geom_angle_atom_site_label_3
_geom_angle
_geom_angle_site_symmetry_1
_geom_angle_site_symmetry_2
_geom_angle_site_symmetry_3
_geom_angle_publ_flag
? ? ? ? ? ? ? ?

loop_
_geom_bond_atom_site_label_1
_geom_bond_atom_site_label_2
_geom_bond_distance
_geom_bond_site_symmetry_1
_geom_bond_site_symmetry_2
_geom_bond_publ_flag
? ? ? ? ? ?
